data_1547257
loop_
_publ_author_name
'Petra Galer'
'Amalija Golobic'
'Joze Koller'
'Berta Kosmrlj'
'Boris Sket'

_publ_section_title
;
 Structures in solid state and solution of dimethoxy curcuminoids:
 regioselective bromination and chlorination
;
_journal_name_full 'Chemistry Central Journal'
_journal_page_first 107
_journal_paper_doi 10.1186/1752-153X-7-107
_journal_volume 7
_journal_year 2013
_chemical_formula_sum 'C23 H24 O6'
_chemical_formula_weight 396.42
_space_group_IT_number 14
_symmetry_cell_setting monoclinic
_symmetry_space_group_name_Hall '-P 2ybc'
_symmetry_space_group_name_H-M 'P 1 21/c 1'
_atom_sites_solution_hydrogens geom
_atom_sites_solution_primary direct
_atom_sites_solution_secondary difmap
_cell_angle_alpha 90.00
_cell_angle_beta 99.7600(10)
_cell_angle_gamma 90.00
_cell_formula_units_Z 4
_cell_length_a 9.5682(2)
_cell_length_b 15.8094(4)
_cell_length_c 13.5902(2)
_cell_measurement_reflns_used 4801
_cell_measurement_temperature 293(2)
_cell_measurement_theta_max 27.48
_cell_measurement_theta_min 1.00
_cell_volume 2026.00(7)
_computing_cell_refinement 'DENZO-SMN (Otwinowski & Minor, 1997)'
_computing_data_collection 'COLLECT (Nonius, 2000)'
_computing_data_reduction 'DENZO-SMN (Otwinowski & Minor, 1997)'
_computing_molecular_graphics 'ORTEPIII (Farrugia, 1997)'
_computing_publication_material 'SHELXL-97 (Sheldrick, 2008)'
_computing_structure_refinement 'SHELXL-97 (Sheldrick, 2008)'
_computing_structure_solution 'SIR97 (Altomare et al., 1999)'
_diffrn_ambient_temperature 293(2)
_diffrn_measured_fraction_theta_full 0.997
_diffrn_measured_fraction_theta_max 0.997
_diffrn_measurement_device_type 'Nonius Kappa CCD'
_diffrn_measurement_method '\f and \w scans'
_diffrn_radiation_monochromator graphite
_diffrn_radiation_source 'fine-focus sealed tube'
_diffrn_radiation_type MoK\a
_diffrn_radiation_wavelength 0.71069
_diffrn_reflns_av_R_equivalents 0.040
_diffrn_reflns_av_sigmaI/netI 0.0283
_diffrn_reflns_limit_h_max 12
_diffrn_reflns_limit_h_min -12
_diffrn_reflns_limit_k_max 20
_diffrn_reflns_limit_k_min -20
_diffrn_reflns_limit_l_max 17
_diffrn_reflns_limit_l_min -17
_diffrn_reflns_number 37797
_diffrn_reflns_theta_full 27.48
_diffrn_reflns_theta_max 27.48
_diffrn_reflns_theta_min 1.99
_exptl_absorpt_coefficient_mu 0.094
_exptl_absorpt_correction_type multi-scan
_exptl_absorpt_process_details '(DENZO-SMN; Otwinovski, Minor 1997)'
_exptl_crystal_colour orange
_exptl_crystal_density_diffrn 1.300
_exptl_crystal_density_method 'not measured'
_exptl_crystal_description prism
_exptl_crystal_F_000 840
_exptl_crystal_size_max 0.40
_exptl_crystal_size_mid 0.20
_exptl_crystal_size_min 0.12
_refine_diff_density_max 0.468
_refine_diff_density_min -0.472
_refine_diff_density_rms 0.172
_refine_ls_extinction_coef 0.199(15)
_refine_ls_extinction_expression Fc^*^=kFc[1+0.001xFc^2^\l^3^/sin(2\q)]^-1/4^
_refine_ls_extinction_method SHELXL
_refine_ls_goodness_of_fit_ref 1.094
_refine_ls_hydrogen_treatment mixed
_refine_ls_matrix_type full
_refine_ls_number_parameters 271
_refine_ls_number_reflns 4634
_refine_ls_number_restraints 0
_refine_ls_restrained_S_all 1.094
_refine_ls_R_factor_all 0.1058
_refine_ls_R_factor_gt 0.0671
_refine_ls_shift/su_max 0.016
_refine_ls_shift/su_mean 0.001
_refine_ls_structure_factor_coef Fsqd
_refine_ls_weighting_details 'calc w=1/[\s^2^(Fo^2^)+(0.1237P)^2^+0.0820P] where P=(Fo^2^+2Fc^2^)/3'
_refine_ls_weighting_scheme calc
_refine_ls_wR_factor_gt 0.1655
_refine_ls_wR_factor_ref 0.2056
_reflns_number_gt 3024
_reflns_number_total 4634
_reflns_threshold_expression >2\s(I)
_cod_data_source_file 13065_2013_653_MOESM3_ESM.cif
_cod_data_source_block 2d
_cod_depositor_comments
;
The following automatic conversions were performed:

'_symmetry_cell_setting' value 'MONOCLINIC' changed to 'monoclinic'
according to the built-in table from CIF Core dictionary named
'cif_core.dic' version 2.4.1 from 2010-06-29.

Automatic conversion script
Id: cif_fix_values 5376 2017-05-30 11:51:03Z andrius 
;
_cod_original_sg_symbol_H-M P21/c
_cod_database_code 1547257

loop_
_symmetry_equiv_pos_as_xyz
'x, y, z'
'x, -y+1/2, z+1/2'
'-x, -y, -z'
'-x, y-1/2, -z-1/2'

loop_
_atom_site_label
_atom_site_type_symbol
_atom_site_fract_x
_atom_site_fract_y
_atom_site_fract_z
_atom_site_U_iso_or_equiv
_atom_site_adp_type
_atom_site_occupancy
_atom_site_symmetry_multiplicity
_atom_site_calc_flag
_atom_site_refinement_flags
_atom_site_disorder_assembly
_atom_site_disorder_group
O1B O 0.92511(16) 0.36008(9) 0.05337(11) 0.0787(5) Uani 1 1 d . . .
O2A O 0.3855(2) 0.22836(10) -0.33472(12) 0.0892(5) Uani 1 1 d . . .
O1A O 0.72541(18) 0.31424(9) -0.08174(11) 0.0786(5) Uani 1 1 d . . .
O3B O 0.98787(16) 0.65934(9) 0.20325(11) 0.0747(5) Uani 1 1 d . . .
O3A O 0.34419(15) 0.51682(9) -0.26464(11) 0.0752(4) Uani 1 1 d . . .
O2B O 1.26251(16) 0.42299(10) 0.32149(11) 0.0779(5) Uani 1 1 d . . .
C11A C 0.3550(4) 0.15733(18) -0.3994(2) 0.1109(10) Uani 1 1 d . . .
H11A H 0.4162 0.1112 -0.3746 0.166 Uiso 1 1 calc R . .
H11B H 0.3704 0.1723 -0.4652 0.166 Uiso 1 1 calc R . .
H11C H 0.2579 0.1407 -0.4020 0.166 Uiso 1 1 calc R . .
C12B C 0.9595(3) 0.74684(14) 0.20245(19) 0.0883(7) Uani 1 1 d . . .
H12A H 0.8787 0.7590 0.1522 0.132 Uiso 1 1 calc R . .
H12B H 1.0404 0.7773 0.1879 0.132 Uiso 1 1 calc R . .
H12C H 0.9401 0.7638 0.2666 0.132 Uiso 1 1 calc R . .
C12A C 0.2783(3) 0.59741(16) -0.2861(2) 0.0903(8) Uani 1 1 d . . .
H12D H 0.3277 0.6392 -0.2422 0.135 Uiso 1 1 calc R . .
H12E H 0.1813 0.5945 -0.2765 0.135 Uiso 1 1 calc R . .
H12F H 0.2816 0.6126 -0.3541 0.135 Uiso 1 1 calc R . .
C3A C 0.5416(2) 0.40981(12) -0.14563(14) 0.0602(5) Uani 1 1 d . . .
H3A H 0.4967 0.4609 -0.1376 0.072 Uiso 1 1 calc R . .
C4A C 0.48646(19) 0.35941(12) -0.21982(13) 0.0574(5) Uani 1 1 d . . .
H4A H 0.5339 0.3084 -0.2230 0.069 Uiso 1 1 calc R . .
C4B C 1.04622(19) 0.48497(12) 0.18827(12) 0.0574(5) Uani 1 1 d . . .
H4B H 1.0844 0.4310 0.1867 0.069 Uiso 1 1 calc R . .
C3B C 0.9274(2) 0.49775(12) 0.12294(13) 0.0606(5) Uani 1 1 d . . .
H3B H 0.8845 0.5507 0.1201 0.073 Uiso 1 1 calc R . .
C2A C 0.6703(2) 0.38841(11) -0.07575(13) 0.0563(5) Uani 1 1 d . . .
C11B C 1.3836(2) 0.38636(17) 0.38106(17) 0.0827(7) Uani 1 1 d . . .
H11D H 1.3867 0.3270 0.3667 0.124 Uiso 1 1 calc R . .
H11E H 1.3783 0.3942 0.4504 0.124 Uiso 1 1 calc R . .
H11F H 1.4677 0.4131 0.3663 0.124 Uiso 1 1 calc R . .
C8B C 1.2916(2) 0.64256(16) 0.40491(16) 0.0783(6) Uani 1 1 d . . .
H8B H 1.3465 0.6762 0.4527 0.094 Uiso 1 1 calc R . .
C8A C 0.1227(3) 0.3819(2) -0.44612(19) 0.0937(8) Uani 1 1 d . . .
H8A H 0.0416 0.3853 -0.4945 0.112 Uiso 1 1 calc R . .
C1 C 0.7325(2) 0.44682(12) -0.00642(14) 0.0612(5) Uani 1 1 d . . .
C7A C 0.1899(3) 0.30621(18) -0.42923(16) 0.0836(7) Uani 1 1 d . . .
H7A H 0.1555 0.2587 -0.4658 0.100 Uiso 1 1 calc R . .
C5A C 0.36198(18) 0.37157(12) -0.29776(13) 0.0574(5) Uani 1 1 d . . .
C2B C 0.8629(2) 0.43147(12) 0.05597(13) 0.0579(5) Uani 1 1 d . . .
C7B C 1.3214(2) 0.55805(16) 0.40143(15) 0.0748(6) Uani 1 1 d . . .
H7B H 1.3956 0.5347 0.4463 0.090 Uiso 1 1 calc R . .
C5B C 1.12600(19) 0.54161(12) 0.26161(12) 0.0575(5) Uani 1 1 d . . .
C6A C 0.3115(2) 0.30087(14) -0.35599(13) 0.0663(5) Uani 1 1 d . . .
C6B C 1.2397(2) 0.50759(13) 0.33026(13) 0.0625(5) Uani 1 1 d . . .
C9A C 0.1708(2) 0.45342(18) -0.39394(18) 0.0836(7) Uani 1 1 d . . .
H9A H 0.1242 0.5047 -0.4081 0.100 Uiso 1 1 calc R . .
C9B C 1.1827(2) 0.67919(15) 0.33968(15) 0.0744(6) Uani 1 1 d . . .
H9B H 1.1649 0.7369 0.3428 0.089 Uiso 1 1 calc R . .
C10B C 1.0996(2) 0.62842(13) 0.26885(13) 0.0627(5) Uani 1 1 d . . .
C10A C 0.29051(19) 0.44857(13) -0.31929(14) 0.0638(5) Uani 1 1 d . . .
H1 H 0.691(2) 0.4991(15) -0.0008(16) 0.073(6) Uiso 1 1 d . . .
H1A H 0.815(5) 0.319(3) -0.027(3) 0.192(17) Uiso 1 1 d . . .

loop_
_atom_site_aniso_label
_atom_site_aniso_U_11
_atom_site_aniso_U_22
_atom_site_aniso_U_33
_atom_site_aniso_U_23
_atom_site_aniso_U_13
_atom_site_aniso_U_12
O1B 0.0837(10) 0.0633(9) 0.0753(9) -0.0059(7) -0.0264(7) 0.0118(7)
O2A 0.1111(13) 0.0652(9) 0.0770(9) -0.0096(7) -0.0253(8) -0.0037(8)
O1A 0.0903(11) 0.0580(9) 0.0742(9) -0.0087(6) -0.0244(7) 0.0094(7)
O3B 0.0780(9) 0.0602(9) 0.0771(9) 0.0004(6) -0.0118(7) -0.0041(7)
O3A 0.0699(9) 0.0654(9) 0.0864(9) 0.0121(7) 0.0026(7) 0.0141(7)
O2B 0.0704(9) 0.0782(10) 0.0741(9) 0.0017(7) -0.0199(7) 0.0033(7)
C11A 0.137(2) 0.0867(19) 0.0968(18) -0.0298(14) -0.0143(17) -0.0075(17)
C12B 0.1101(19) 0.0611(13) 0.0857(15) 0.0066(11) -0.0061(13) -0.0031(12)
C12A 0.0833(15) 0.0761(15) 0.1145(19) 0.0291(13) 0.0259(14) 0.0269(12)
C3A 0.0592(10) 0.0539(10) 0.0622(10) -0.0004(8) -0.0047(8) 0.0011(8)
C4A 0.0566(10) 0.0578(10) 0.0535(9) 0.0057(7) -0.0032(7) -0.0001(8)
C4B 0.0554(10) 0.0610(11) 0.0530(9) 0.0029(8) 0.0010(7) -0.0060(8)
C3B 0.0613(10) 0.0556(10) 0.0596(10) 0.0019(8) -0.0047(8) -0.0047(8)
C2A 0.0606(10) 0.0514(10) 0.0527(9) 0.0052(7) -0.0021(8) -0.0015(8)
C11B 0.0634(12) 0.1021(17) 0.0759(13) 0.0093(12) -0.0077(10) 0.0100(11)
C8B 0.0772(14) 0.0876(16) 0.0634(12) -0.0086(10) -0.0077(10) -0.0221(12)
C8A 0.0607(13) 0.137(2) 0.0736(14) 0.0125(15) -0.0154(10) 0.0021(14)
C1 0.0640(11) 0.0520(10) 0.0610(10) 0.0018(8) -0.0083(8) -0.0001(8)
C7A 0.0745(14) 0.1087(19) 0.0603(11) 0.0008(11) -0.0091(10) -0.0206(13)
C5A 0.0499(9) 0.0677(11) 0.0518(9) 0.0102(8) 0.0004(7) -0.0035(8)
C2B 0.0625(10) 0.0565(10) 0.0503(9) 0.0083(7) -0.0036(7) -0.0058(8)
C7B 0.0654(12) 0.0954(17) 0.0565(11) 0.0001(10) -0.0104(9) -0.0135(11)
C5B 0.0553(10) 0.0653(12) 0.0491(9) 0.0000(7) 0.0005(7) -0.0122(8)
C6A 0.0658(11) 0.0757(13) 0.0529(9) 0.0043(9) -0.0032(8) -0.0109(9)
C6B 0.0563(10) 0.0733(13) 0.0547(10) 0.0032(8) 0.0002(8) -0.0077(9)
C9A 0.0588(12) 0.1087(19) 0.0790(14) 0.0234(13) -0.0009(10) 0.0185(12)
C9B 0.0829(14) 0.0693(13) 0.0671(11) -0.0076(9) 0.0014(10) -0.0192(10)
C10B 0.0610(11) 0.0676(12) 0.0558(10) 0.0029(8) -0.0009(8) -0.0109(9)
C10A 0.0524(10) 0.0745(13) 0.0633(10) 0.0126(9) 0.0063(8) 0.0022(9)

loop_
_atom_type_symbol
_atom_type_description
_atom_type_scat_dispersion_real
_atom_type_scat_dispersion_imag
_atom_type_scat_source
C C 0.0033 0.0016 'International Tables Vol C Tables 4.2.6.8 and 6.1.1.4'
H H 0.0000 0.0000 'International Tables Vol C Tables 4.2.6.8 and 6.1.1.4'
O O 0.0106 0.0060 'International Tables Vol C Tables 4.2.6.8 and 6.1.1.4'

loop_
_geom_angle_atom_site_label_1
_geom_angle_atom_site_label_2
_geom_angle_atom_site_label_3
_geom_angle
_geom_angle_site_symmetry_1
_geom_angle_site_symmetry_3
C6A O2A C11A 119.40(18) . .
C2A O1A H1A 100(2) . .
C10B O3B C12B 119.10(16) . .
C10A O3A C12A 118.87(18) . .
C6B O2B C11B 118.52(17) . .
O2A C11A H11A 109.5 . .
O2A C11A H11B 109.5 . .
H11A C11A H11B 109.5 . .
O2A C11A H11C 109.5 . .
H11A C11A H11C 109.5 . .
H11B C11A H11C 109.5 . .
O3B C12B H12A 109.5 . .
O3B C12B H12B 109.5 . .
H12A C12B H12B 109.5 . .
O3B C12B H12C 109.5 . .
H12A C12B H12C 109.5 . .
H12B C12B H12C 109.5 . .
O3A C12A H12D 109.5 . .
O3A C12A H12E 109.5 . .
H12D C12A H12E 109.5 . .
O3A C12A H12F 109.5 . .
H12D C12A H12F 109.5 . .
H12E C12A H12F 109.5 . .
C4A C3A C2A 122.62(18) . .
C4A C3A H3A 118.7 . .
C2A C3A H3A 118.7 . .
C3A C4A C5A 129.94(19) . .
C3A C4A H4A 115.0 . .
C5A C4A H4A 115.0 . .
C3B C4B C5B 130.63(19) . .
C3B C4B H4B 114.7 . .
C5B C4B H4B 114.7 . .
C4B C3B C2B 122.05(18) . .
C4B C3B H3B 119.0 . .
C2B C3B H3B 119.0 . .
O1A C2A C1 121.07(16) . .
O1A C2A C3A 118.45(16) . .
C1 C2A C3A 120.46(17) . .
O2B C11B H11D 109.5 . .
O2B C11B H11E 109.5 . .
H11D C11B H11E 109.5 . .
O2B C11B H11F 109.5 . .
H11D C11B H11F 109.5 . .
H11E C11B H11F 109.5 . .
C7B C8B C9B 121.88(19) . .
C7B C8B H8B 119.1 . .
C9B C8B H8B 119.1 . .
C7A C8A C9A 122.0(2) . .
C7A C8A H8A 119.0 . .
C9A C8A H8A 119.0 . .
C2A C1 C2B 122.16(19) . .
C2A C1 H1 120.8(13) . .
C2B C1 H1 117.0(13) . .
C8A C7A C6A 119.0(2) . .
C8A C7A H7A 120.5 . .
C6A C7A H7A 120.5 . .
C10A C5A C6A 117.61(17) . .
C10A C5A C4A 124.90(18) . .
C6A C5A C4A 117.49(17) . .
O1B C2B C1 120.36(17) . .
O1B C2B C3B 120.15(16) . .
C1 C2B C3B 119.49(18) . .
C8B C7B C6B 119.27(19) . .
C8B C7B H7B 120.4 . .
C6B C7B H7B 120.4 . .
C10B C5B C6B 116.99(16) . .
C10B C5B C4B 124.76(16) . .
C6B C5B C4B 118.24(18) . .
O2A C6A C7A 123.0(2) . .
O2A C6A C5A 115.85(16) . .
C7A C6A C5A 121.1(2) . .
O2B C6B C7B 123.03(18) . .
O2B C6B C5B 115.60(15) . .
C7B C6B C5B 121.4(2) . .
C8A C9A C10A 119.5(2) . .
C8A C9A H9A 120.3 . .
C10A C9A H9A 120.3 . .
C8B C9B C10B 118.9(2) . .
C8B C9B H9B 120.5 . .
C10B C9B H9B 120.5 . .
O3B C10B C9B 122.57(19) . .
O3B C10B C5B 115.89(15) . .
C9B C10B C5B 121.54(18) . .
O3A C10A C9A 122.7(2) . .
O3A C10A C5A 116.68(16) . .
C9A C10A C5A 120.6(2) . .

loop_
_geom_bond_atom_site_label_1
_geom_bond_atom_site_label_2
_geom_bond_distance
_geom_bond_site_symmetry_2
O1B C2B 1.279(2) .
O2A C6A 1.352(3) .
O2A C11A 1.426(3) .
O1A C2A 1.294(2) .
O1A H1A 1.04(5) .
O3B C10B 1.361(2) .
O3B C12B 1.409(3) .
O3A C10A 1.360(3) .
O3A C12A 1.430(3) .
O2B C6B 1.364(3) .
O2B C11B 1.419(2) .
C11A H11A 0.9600 .
C11A H11B 0.9600 .
C11A H11C 0.9600 .
C12B H12A 0.9600 .
C12B H12B 0.9600 .
C12B H12C 0.9600 .
C12A H12D 0.9600 .
C12A H12E 0.9600 .
C12A H12F 0.9600 .
C3A C4A 1.323(3) .
C3A C2A 1.461(2) .
C3A H3A 0.9300 .
C4A C5A 1.466(2) .
C4A H4A 0.9300 .
C4B C3B 1.334(3) .
C4B C5B 1.456(2) .
C4B H4B 0.9300 .
C3B C2B 1.455(3) .
C3B H3B 0.9300 .
C2A C1 1.380(3) .
C11B H11D 0.9600 .
C11B H11E 0.9600 .
C11B H11F 0.9600 .
C8B C7B 1.369(3) .
C8B C9B 1.376(3) .
C8B H8B 0.9300 .
C8A C7A 1.360(4) .
C8A C9A 1.372(4) .
C8A H8A 0.9300 .
C1 C2B 1.405(3) .
C1 H1 0.93(2) .
C7A C6A 1.400(3) .
C7A H7A 0.9300 .
C5A C10A 1.403(3) .
C5A C6A 1.407(3) .
C7B C6B 1.388(3) .
C7B H7B 0.9300 .
C5B C10B 1.402(3) .
C5B C6B 1.414(3) .
C9A C10A 1.397(3) .
C9A H9A 0.9300 .
C9B C10B 1.394(3) .
C9B H9B 0.9300 .
